data_2106884
loop_
_publ_author_name
'Marsh, R.E.'
'Herbstein, F.H.'

_publ_section_title
;
 Some additional changes in space groups of published crystal structures
;
_journal_name_full 'Acta Crystallographica B (39,1983-)'
_journal_page_first 280
_journal_page_last 287
_journal_volume 39
_journal_year 1983
_chemical_formula_sum 'Cr F5 H20 N2 O6'
_chemical_name_systematic '(N H4)2 (Cr (H2 O)6) F5'
_space_group_IT_number 163
_symmetry_space_group_name_Hall '-P 3 2c'
_symmetry_space_group_name_H-M 'P -3 1 c'
_cell_angle_alpha 90
_cell_angle_beta 90
_cell_angle_gamma 120
_cell_formula_units_Z 2
_cell_length_a 6.927
_cell_length_b 6.927
_cell_length_c 13.574
_cell_volume 564.065
_citation_journal_id_ASTM ASBSDK
_cod_data_source_file Marsh_ASBSDK_1983_581.cif
_cod_data_source_block H20Cr1F5N2O6
_cod_original_cell_volume 564.0646
_cod_original_formula_sum 'H20 Cr1 F5 N2 O6'
_cod_database_code 2106884

loop_
_symmetry_equiv_pos_as_xyz
x,y,z
-y,x-y,z
-x+y,-x,z
-y,-x,-z+1/2
x,x-y,-z+1/2
-x+y,y,-z+1/2
-x,-y,-z
y,-x+y,-z
x-y,x,-z
y,x,z-1/2
-x,-x+y,z-1/2
x-y,-y,z-1/2

loop_
_atom_site_label
_atom_site_type_symbol
_atom_site_fract_x
_atom_site_fract_y
_atom_site_fract_z
_atom_site_occupancy
_atom_site_U_iso_or_equiv
Cr1 Cr+3 0 0 0 1 0.0
F1 F-1 0.6667 0.3333 0.0277 1 0.0
N1 N-3 0.6667 0.3333 0.3264 1 0.0
H1 H+1 0.6667 0.3333 0.389 1 0.0
H2 H+1 0.686 0.45 0.305 1 0.0
F2 F-1 0.2795 0.2795 0.25 0.5 0.0
H3 H+1 0.362 0.2 0.064 1 0.0
O1 O-2 0.2616 0.1634 0.0856 1 0.0
H4 H+1 0.256 0.109 0.136 1 0.0
